data_1518591
loop_
_publ_author_name
'Seki, Tomohiro'
'Ozaki, Taichi'
'Okura, Takuma'
'Asakura, Kiyotaka'
'Sakon, Aya'
'Uekusa, Hidehiro'
'Ito, Hajime'

_publ_section_title
;
 Interconvertible multiple photoluminescence color of a gold(i) isocyanide
 complex in the solid state: solvent-induced blue-shifted and
 mechano-responsive red-shifted photoluminescence
;
_journal_issue 4
_journal_name_full 'Chem. Sci.'
_journal_page_first 2187
_journal_paper_doi 10.1039/C4SC03960B
_journal_volume 6
_journal_year 2015
_chemical_formula_moiety 'C18 H4 Au2 F8 N4'
_chemical_formula_sum 'C18 H4 Au2 F8 N4'
_chemical_formula_weight 822.18
_chemical_name_common Au_G
_space_group_crystal_system triclinic
_space_group_IT_number 2
_space_group_name_Hall '-P 1'
_space_group_name_H-M_alt 'P -1'
_symmetry_cell_setting triclinic
_symmetry_Int_Tables_number 2
_symmetry_space_group_name_Hall '-P 1'
_symmetry_space_group_name_H-M 'P -1'
_atom_sites_solution_hydrogens geom
_audit_creation_method SHELXL-2014
_audit_update_record
;
2014-11-25 deposited with the CCDC.
2015-01-21 downloaded from the CCDC.
;
_cell_angle_alpha 107.689(4)
_cell_angle_beta 92.505(5)
_cell_angle_gamma 100.205(5)
_cell_formula_units_Z 1
_cell_length_a 3.5707(3)
_cell_length_b 10.3087(10)
_cell_length_c 14.2742(11)
_cell_measurement_reflns_used 5156
_cell_measurement_temperature 173(2)
_cell_measurement_theta_max 68.208
_cell_measurement_theta_min 3.268
_cell_volume 489.99(7)
_computing_cell_refinement RAPID-AUTO
_computing_data_collection RAPID-AUTO
_computing_data_reduction RAPID-AUTO
_computing_structure_refinement 'SHELXL-2014 (Sheldrick, 2014)'
_computing_structure_solution 'SHELXL-97 (Sheldrick, 1990)'
_diffrn_ambient_pressure 101.3
_diffrn_ambient_temperature 173(2)
_diffrn_detector_area_resol_mean 10.0
_diffrn_measured_fraction_theta_full 0.977
_diffrn_measured_fraction_theta_max 0.972
_diffrn_measurement_device_type 'RIGAKU R-AXIS RAPID-II'
_diffrn_measurement_method \w-scan
_diffrn_radiation_probe x-ray
_diffrn_radiation_type CuK\a
_diffrn_radiation_wavelength 1.54186
_diffrn_reflns_av_R_equivalents 0.1077
_diffrn_reflns_av_unetI/netI 0.1248
_diffrn_reflns_Laue_measured_fraction_full 0.977
_diffrn_reflns_Laue_measured_fraction_max 0.972
_diffrn_reflns_limit_h_max 4
_diffrn_reflns_limit_h_min -4
_diffrn_reflns_limit_k_max 12
_diffrn_reflns_limit_k_min -12
_diffrn_reflns_limit_l_max 17
_diffrn_reflns_limit_l_min -17
_diffrn_reflns_number 5156
_diffrn_reflns_point_group_measured_fraction_full 0.977
_diffrn_reflns_point_group_measured_fraction_max 0.972
_diffrn_reflns_theta_full 67.686
_diffrn_reflns_theta_max 68.208
_diffrn_reflns_theta_min 3.268
_diffrn_source 'fine-focus rotating anode x-ray'
_diffrn_source_type RIGAKU
_exptl_absorpt_coefficient_mu 28.592
_exptl_absorpt_correction_T_max 0.763
_exptl_absorpt_correction_T_min 0.532
_exptl_absorpt_correction_type multi-scan
_exptl_absorpt_process_details 'abscor Higashi RIGAKU'
_exptl_crystal_colour 'pale yellow'
_exptl_crystal_density_diffrn 2.786
_exptl_crystal_description needle
_exptl_crystal_F_000 370
_exptl_crystal_preparation Luminescent
_exptl_crystal_size_max 0.032
_exptl_crystal_size_mid 0.029
_exptl_crystal_size_min 0.010
_refine_diff_density_max 2.763
_refine_diff_density_min -3.642
_refine_diff_density_rms 0.436
_refine_ls_extinction_method none
_refine_ls_goodness_of_fit_ref 1.114
_refine_ls_hydrogen_treatment constr
_refine_ls_matrix_type full
_refine_ls_number_parameters 145
_refine_ls_number_reflns 1750
_refine_ls_number_restraints 43
_refine_ls_restrained_S_all 1.102
_refine_ls_R_factor_all 0.1134
_refine_ls_R_factor_gt 0.1008
_refine_ls_shift/su_max 0.000
_refine_ls_shift/su_mean 0.000
_refine_ls_structure_factor_coef Fsqd
_refine_ls_weighting_details 'w=1/[\s^2^(Fo^2^)+(0.1271P)^2^+16.2633P] where P=(Fo^2^+2Fc^2^)/3'
_refine_ls_weighting_scheme calc
_refine_ls_wR_factor_gt 0.2546
_refine_ls_wR_factor_ref 0.2713
_reflns_Friedel_coverage 0.000
_reflns_number_gt 1344
_reflns_number_total 1750
_reflns_threshold_expression 'I > 2\s(I)'
_cod_data_source_file c4sc03960b2.cif
_cod_data_source_block shelx_sq
_cod_depositor_comments 'Adding full bibliography for 1518590--1518592.cif.'
_cod_original_cell_volume 489.99(8)
_cod_database_code 1518591
_shelx_space_group_comment
;
The symmetry employed for this shelxl refinement is uniquely defined
by the following loop, which should always be used as a source of
symmetry information in preference to the above space-group names.
They are only intended as comments.
;
_shelx_estimated_absorpt_t_min 0.461
_shelx_estimated_absorpt_t_max 0.763
_shelxl_version_number 2014-1

loop_
_space_group_symop_operation_xyz
'x, y, z'
'-x, -y, -z'

loop_
_atom_site_label
_atom_site_type_symbol
_atom_site_fract_x
_atom_site_fract_y
_atom_site_fract_z
_atom_site_U_iso_or_equiv
_atom_site_adp_type
_atom_site_occupancy
_atom_site_site_symmetry_order
_atom_site_calc_flag
_atom_site_refinement_flags_posn
_atom_site_refinement_flags_adp
C1 C 0.831(7) 0.214(3) 0.6351(17) 0.037(4) Uani 1 1 d . U
F2 F 0.657(5) 0.0784(16) 0.5950(13) 0.060(4) Uani 1 1 d . U
C3 C 0.815(7) 0.278(3) 0.7393(18) 0.047(6) Uani 1 1 d . U
F4 F 0.655(6) 0.196(2) 0.7920(14) 0.073(5) Uani 1 1 d . U
N5 N 0.935(7) 0.408(3) 0.7864(17) 0.056(6) Uani 1 1 d . U
C6 C 1.123(10) 0.483(3) 0.736(2) 0.058(8) Uani 1 1 d . U
F7 F 1.259(6) 0.6168(18) 0.7823(15) 0.074(5) Uani 1 1 d . U
C8 C 1.149(9) 0.425(3) 0.632(2) 0.047(5) Uani 1 1 d . U
F9 F 1.323(5) 0.5137(17) 0.5861(12) 0.055(4) Uani 1 1 d . U
C10 C 0.996(7) 0.286(3) 0.5775(17) 0.039(4) Uani 1 1 d . U
Au11 Au 0.9995(3) 0.21107(11) 0.43165(8) 0.0465(5) Uani 1 1 d . U
C12 C 1.007(8) 0.136(4) 0.296(2) 0.056(7) Uani 1 1 d . U
N13 N 0.980(6) 0.092(2) 0.2014(11) 0.046(5) Uani 1 1 d D U
C14 C 0.987(6) 0.0415(18) 0.0977(13) 0.043(5) Uani 1 1 d D U
C15 C 0.888(8) -0.1004(17) 0.0514(15) 0.052(6) Uani 1 1 d D U
H15 H 0.8240 -0.1657 0.0858 0.062 Uiso 1 1 calc R U
C16 C 1.107(8) 0.137(2) 0.0497(16) 0.054(6) Uani 1 1 d D U
H16 H 1.1885 0.2325 0.0879 0.065 Uiso 1 1 calc R U

loop_
_atom_site_aniso_label
_atom_site_aniso_U_11
_atom_site_aniso_U_22
_atom_site_aniso_U_33
_atom_site_aniso_U_23
_atom_site_aniso_U_13
_atom_site_aniso_U_12
C1 0.032(11) 0.053(9) 0.022(7) 0.010(7) -0.008(8) 0.002(9)
F2 0.066(11) 0.043(7) 0.057(10) 0.004(7) 0.000(8) -0.004(7)
C3 0.043(13) 0.066(10) 0.022(8) 0.019(7) -0.006(9) -0.019(12)
F4 0.095(14) 0.096(12) 0.050(10) 0.056(10) 0.018(9) 0.014(10)
N5 0.055(14) 0.070(10) 0.033(10) 0.002(8) 0.034(10) 0.003(11)
C6 0.075(19) 0.051(11) 0.028(9) 0.009(7) -0.015(11) -0.029(14)
F7 0.093(14) 0.048(8) 0.065(11) 0.001(7) -0.003(10) 0.008(8)
C8 0.060(16) 0.056(10) 0.031(8) 0.020(6) 0.008(10) 0.013(11)
F9 0.062(10) 0.056(9) 0.050(9) 0.025(8) 0.017(8) 0.003(7)
C10 0.038(13) 0.052(9) 0.029(6) 0.017(7) -0.006(9) 0.012(9)
Au11 0.0547(8) 0.0512(8) 0.0320(7) 0.0132(5) 0.0052(5) 0.0064(5)
C12 0.043(14) 0.08(2) 0.033(6) 0.013(13) -0.001(11) -0.001(14)
N13 0.038(11) 0.050(12) 0.042(6) 0.000(8) 0.014(9) 0.014(9)
C14 0.020(10) 0.068(12) 0.035(8) 0.006(9) -0.004(9) 0.010(10)
C15 0.052(15) 0.067(12) 0.022(12) -0.002(9) -0.012(11) 0.009(12)
C16 0.035(13) 0.074(15) 0.047(14) 0.010(13) 0.013(12) 0.006(13)

loop_
_atom_type_symbol
_atom_type_description
_atom_type_scat_dispersion_real
_atom_type_scat_dispersion_imag
_atom_type_scat_source
C C 0.0181 0.0091 'International Tables Vol C Tables 4.2.6.8 and 6.1.1.4'
H H 0.0000 0.0000 'International Tables Vol C Tables 4.2.6.8 and 6.1.1.4'
N N 0.0311 0.0180 'International Tables Vol C Tables 4.2.6.8 and 6.1.1.4'
F F 0.0727 0.0534 'International Tables Vol C Tables 4.2.6.8 and 6.1.1.4'
Au Au -4.4197 7.2980 'International Tables Vol C Tables 4.2.6.8 and 6.1.1.4'

loop_
_geom_angle_atom_site_label_1
_geom_angle_atom_site_label_2
_geom_angle_atom_site_label_3
_geom_angle
_geom_angle_site_symmetry_1
F2 C1 C10 121(2) .
F2 C1 C3 117(2) .
C10 C1 C3 122(2) .
N5 C3 F4 117(2) .
N5 C3 C1 125(2) .
F4 C3 C1 118(2) .
C3 N5 C6 116(2) .
N5 C6 F7 118(3) .
N5 C6 C8 121(2) .
F7 C6 C8 120(3) .
F9 C8 C10 120(2) .
F9 C8 C6 116(2) .
C10 C8 C6 123(2) .
C1 C10 C8 112(2) .
C1 C10 Au11 125.2(18) .
C8 C10 Au11 122.8(19) .
C12 Au11 C10 178.2(12) .
N13 C12 Au11 173(3) .
C12 N13 C14 175(3) .
C15 C14 C16 124.2(13) .
C15 C14 N13 118.1(10) .
C16 C14 N13 117.7(10) .
C16 C15 C14 113(2) 2_755
C16 C15 H15 123.5 2_755
C14 C15 H15 123.5 .
C15 C16 C14 123(2) 2_755
C15 C16 H16 118.7 2_755
C14 C16 H16 118.7 .

loop_
_geom_bond_atom_site_label_1
_geom_bond_atom_site_label_2
_geom_bond_distance
_geom_bond_site_symmetry_2
C1 F2 1.35(3) .
C1 C10 1.36(3) .
C1 C3 1.44(3) .
C3 N5 1.29(4) .
C3 F4 1.36(3) .
N5 C6 1.33(4) .
C6 F7 1.33(3) .
C6 C8 1.43(4) .
C8 F9 1.36(3) .
C8 C10 1.40(4) .
C10 Au11 1.99(2) .
Au11 C12 1.86(3) .
C12 N13 1.28(3) .
N13 C14 1.415(16) .
C14 C15 1.383(10) .
C14 C16 1.386(10) .
C15 C16 1.38(3) 2_755
C15 H15 0.9500 .
C16 C15 1.38(3) 2_755
C16 H16 0.9500 .

loop_
_geom_torsion_atom_site_label_1
_geom_torsion_atom_site_label_2
_geom_torsion_atom_site_label_3
_geom_torsion_atom_site_label_4
_geom_torsion
_geom_torsion_site_symmetry_4
F2 C1 C3 N5 -173(3) .
C10 C1 C3 N5 4(4) .
F2 C1 C3 F4 5(4) .
C10 C1 C3 F4 -178(2) .
F4 C3 N5 C6 174(3) .
C1 C3 N5 C6 -8(5) .
C3 N5 C6 F7 -179(3) .
C3 N5 C6 C8 7(5) .
N5 C6 C8 F9 175(3) .
F7 C6 C8 F9 1(5) .
N5 C6 C8 C10 -3(5) .
F7 C6 C8 C10 -177(3) .
F2 C1 C10 C8 178(2) .
C3 C1 C10 C8 1(3) .
F2 C1 C10 Au11 2(3) .
C3 C1 C10 Au11 -175.3(19) .
F9 C8 C10 C1 -179(2) .
C6 C8 C10 C1 -1(4) .
F9 C8 C10 Au11 -3(4) .
C6 C8 C10 Au11 175(2) .
C16 C14 C15 C16 -5(4) 2_755
N13 C14 C15 C16 178(2) 2_755
C15 C14 C16 C15 5(4) 2_755
N13 C14 C16 C15 -178(2) 2_755

loop_
_platon_squeeze_void_nr
_platon_squeeze_void_average_x
_platon_squeeze_void_average_y
_platon_squeeze_void_average_z
_platon_squeeze_void_volume
_platon_squeeze_void_count_electrons
_platon_squeeze_void_content
1 -0.028 0.500 0.000 48 17 ' '
